data_7701018
loop_
_publ_author_name
'K\"uhne, Irina A'
'Ungur, Liviu'
'Esien, Kane'
'Carter, Anthony B.'
'Gordon, John D.'
'Pauly, Cameron'
'M\"uller-Bunz, Helge'
'Felton, Solveig'
'Zerulla, Dominic'
'Morgan, Grace G.'

_publ_section_title
;
 Comparison of two field-induced Er<sup>III</sup> single ion magnets.
;
_journal_issue 41
_journal_name_full 'Dalton transactions (Cambridge, England : 2003)'
_journal_page_first 15679
_journal_page_last 15686
_journal_paper_doi 10.1039/c9dt02434d
_journal_volume 48
_journal_year 2019
_chemical_absolute_configuration ad
_chemical_formula_moiety 'C28 H40 Gd N5 O6, C2 H6 O, H2 O'
_chemical_formula_sum 'C30 H48 Gd N5 O8'
_chemical_formula_weight 763.98
_space_group_crystal_system orthorhombic
_space_group_IT_number 19
_space_group_name_Hall 'P 2ac 2ab'
_space_group_name_H-M_alt 'P 21 21 21'
_symmetry_space_group_name_Hall 'P 2ac 2ab'
_symmetry_space_group_name_H-M 'P 21 21 21'
_atom_sites_solution_hydrogens mixed
_atom_sites_solution_primary direct
_atom_sites_solution_secondary difmap
_audit_creation_method SHELXL-2014
_audit_update_record
;
2019-08-14 deposited with the CCDC.    2019-09-03 downloaded from the CCDC.
;
_cell_angle_alpha 90
_cell_angle_beta 90
_cell_angle_gamma 90
_cell_formula_units_Z 4
_cell_length_a 10.5109(2)
_cell_length_b 15.1977(2)
_cell_length_c 20.4077(3)
_cell_measurement_reflns_used 28381
_cell_measurement_temperature 100(2)
_cell_measurement_theta_max 31.9380
_cell_measurement_theta_min 3.4310
_cell_volume 3259.96(9)
_computing_cell_refinement 'CrysAlisPro 1.171.38.41 (Rigaku OD, 2015)'
_computing_data_collection 'CrysAlisPro 1.171.38.41 (Rigaku OD, 2015)'
_computing_data_reduction 'CrysAlisPro 1.171.38.41 (Rigaku OD, 2015)'
_computing_molecular_graphics
;
Diamond (Brandenburg, K. (1999). DIAMOND. Crystal Impact GbR, Bonn, Germany.) 
;
_computing_publication_material
;
ciftab (Sheldrick, G.M. (1997). Acta Cryst. A64, 112-122.)
;
_computing_structure_refinement 'SHELXL-2014 (Sheldrick, 2014)'
_computing_structure_solution 'SHELXS-2014 (Sheldrick, 2014)'
_diffrn_ambient_temperature 100(2)
_diffrn_detector_area_resol_mean 10.3196
_diffrn_measured_fraction_theta_full 0.997
_diffrn_measured_fraction_theta_max 0.964
_diffrn_measurement_device_type 'SuperNova, Dual, Cu at zero, Atlas'
_diffrn_measurement_method '\w scans'
_diffrn_radiation_type MoK\a
_diffrn_radiation_wavelength 0.71073
_diffrn_reflns_av_R_equivalents 0.0520
_diffrn_reflns_av_unetI/netI 0.0406
_diffrn_reflns_Laue_measured_fraction_full 0.997
_diffrn_reflns_Laue_measured_fraction_max 0.964
_diffrn_reflns_limit_h_max 15
_diffrn_reflns_limit_h_min -15
_diffrn_reflns_limit_k_max 23
_diffrn_reflns_limit_k_min -21
_diffrn_reflns_limit_l_max 29
_diffrn_reflns_limit_l_min -31
_diffrn_reflns_number 75174
_diffrn_reflns_point_group_measured_fraction_full 0.998
_diffrn_reflns_point_group_measured_fraction_max 0.948
_diffrn_reflns_theta_full 25.242
_diffrn_reflns_theta_max 32.902
_diffrn_reflns_theta_min 2.860
_diffrn_source 'micro-focus sealed X-ray tube'
_exptl_absorpt_coefficient_mu 2.090
_exptl_absorpt_correction_T_max 0.716
_exptl_absorpt_correction_T_min 0.682
_exptl_absorpt_correction_type gaussian
_exptl_absorpt_process_details
; 
CrysAlisPro 1.171.38.41 (Rigaku Oxford Diffraction, 2015) 
Numerical absorption correction based on gaussian integration over 
a multifaceted crystal model 
Empirical absorption correction using spherical harmonics, 
implemented in SCALE3 ABSPACK scaling algorithm. 
;
_exptl_crystal_colour 'clear pale yellow'
_exptl_crystal_density_diffrn 1.557
_exptl_crystal_description prism
_exptl_crystal_F_000 1564
_exptl_crystal_recrystallization_method 'Re-crystallisation from solvent: ethanol'
_exptl_crystal_size_max 0.217
_exptl_crystal_size_mid 0.217
_exptl_crystal_size_min 0.197
_refine_diff_density_max 0.859
_refine_diff_density_min -0.624
_refine_diff_density_rms 0.102
_refine_ls_abs_structure_details
; 
 Flack x determined using 4464 quotients [(I+)-(I-)]/[(I+)+(I-)] 
 (Parsons, Flack and Wagner, Acta Cryst. B69 (2013) 249-259). 
;
_refine_ls_abs_structure_Flack -0.020(3)
_refine_ls_extinction_method none
_refine_ls_goodness_of_fit_ref 1.052
_refine_ls_hydrogen_treatment constr
_refine_ls_matrix_type full
_refine_ls_number_parameters 405
_refine_ls_number_reflns 11556
_refine_ls_number_restraints 0
_refine_ls_restrained_S_all 1.052
_refine_ls_R_factor_all 0.0335
_refine_ls_R_factor_gt 0.0266
_refine_ls_shift/su_max 0.004
_refine_ls_shift/su_mean 0.000
_refine_ls_structure_factor_coef Fsqd
_refine_ls_weighting_details 'w=1/[\s^2^(Fo^2^)+(0.0141P)^2^+1.2876P] where P=(Fo^2^+2Fc^2^)/3'
_refine_ls_weighting_scheme calc
_refine_ls_wR_factor_gt 0.0440
_refine_ls_wR_factor_ref 0.0466
_reflns_Friedel_coverage 0.787
_reflns_Friedel_fraction_full 1.000
_reflns_Friedel_fraction_max 0.928
_reflns_number_gt 10667
_reflns_number_total 11556
_reflns_threshold_expression 'I > 2\s(I)'
_cod_data_source_file c9dt02434d2.cif
_cod_data_source_block mor1197_1
_cod_depositor_comments 'Adding full bibliography for 7701018--7701021.cif.'
_cod_database_code 7701018
_shelx_space_group_comment
; 
The symmetry employed for this shelxl refinement is uniquely defined 
by the following loop, which should always be used as a source of 
symmetry information in preference to the above space-group names. 
They are only intended as comments. 
;
_shelxl_version_number 2014-3

loop_
_space_group_symop_operation_xyz
'x, y, z'
'-x+1/2, -y, z+1/2'
'x+1/2, -y+1/2, -z'
'-x, y+1/2, -z+1/2'

loop_
_atom_site_label
_atom_site_type_symbol
_atom_site_fract_x
_atom_site_fract_y
_atom_site_fract_z
_atom_site_U_iso_or_equiv
_atom_site_adp_type
_atom_site_occupancy
_atom_site_site_symmetry_order
_atom_site_calc_flag
_atom_site_refinement_flags_posn
_atom_site_refinement_flags_adp
Gd Gd 0.40928(2) 0.40719(2) 0.68261(2) 0.01067(3) Uani 1 1 d . .
O1 O 0.3522(2) 0.45021(14) 0.78446(10) 0.0168(4) Uani 1 1 d . .
C1 C 0.3961(3) 0.47310(17) 0.84173(14) 0.0136(6) Uani 1 1 d . .
C2 C 0.3138(3) 0.47441(19) 0.89744(14) 0.0151(6) Uani 1 1 d . .
O2 O 0.1929(2) 0.44504(14) 0.88475(10) 0.0182(5) Uani 1 1 d . .
C7 C 0.1107(3) 0.4298(2) 0.94002(15) 0.0227(7) Uani 1 1 d . .
H7A H 0.0892 0.4861 0.9617 0.027 Uiso 1 1 calc R U
H7B H 0.1532 0.3911 0.9724 0.027 Uiso 1 1 calc R U
C8 C -0.0075(3) 0.3864(2) 0.91411(18) 0.0296(8) Uani 1 1 d . .
H8A H -0.0502 0.4262 0.8834 0.044 Uiso 1 1 calc R U
H8B H -0.0649 0.3730 0.9506 0.044 Uiso 1 1 calc R U
H8C H 0.0155 0.3318 0.8915 0.044 Uiso 1 1 calc R U
C3 C 0.3556(3) 0.5028(2) 0.95815(16) 0.0210(7) Uani 1 1 d . .
H3A H 0.2982 0.5048 0.9941 0.025 Uiso 1 1 calc R U
C4 C 0.4828(3) 0.5285(2) 0.96663(16) 0.0238(7) Uani 1 1 d . .
H4A H 0.5107 0.5498 1.0080 0.029 Uiso 1 1 calc R U
C5 C 0.5669(3) 0.5232(2) 0.91545(15) 0.0200(7) Uani 1 1 d . .
H5 H 0.6536 0.5383 0.9221 0.024 Uiso 1 1 calc R U
C6 C 0.5256(3) 0.49534(19) 0.85274(15) 0.0154(6) Uani 1 1 d . .
C9 C 0.6214(3) 0.48862(18) 0.80193(14) 0.0151(6) Uani 1 1 d . .
H9 H 0.7050 0.5066 0.8135 0.018 Uiso 1 1 calc R U
N1 N 0.6056(2) 0.46108(15) 0.74295(11) 0.0136(5) Uani 1 1 d . .
C10 C 0.7169(3) 0.4608(2) 0.69949(15) 0.0173(6) Uani 1 1 d . .
H10A H 0.7929 0.4812 0.7237 0.021 Uiso 1 1 calc R U
H10B H 0.7024 0.5011 0.6621 0.021 Uiso 1 1 calc R U
C11 C 0.7383(3) 0.3673(2) 0.67442(17) 0.0219(7) Uani 1 1 d . .
H11A H 0.8058 0.3677 0.6406 0.026 Uiso 1 1 calc R U
H11B H 0.7670 0.3294 0.7110 0.026 Uiso 1 1 calc R U
N2 N 0.6195(2) 0.33101(16) 0.64615(12) 0.0158(5) Uani 1 1 d . .
H2 H 0.6258 0.3401 0.5977 0.019 Uiso 1 1 calc R U
C12 C 0.6068(4) 0.23435(19) 0.65617(15) 0.0208(7) Uani 1 1 d . .
H12A H 0.6878 0.2050 0.6446 0.025 Uiso 1 1 calc R U
H12B H 0.5394 0.2110 0.6271 0.025 Uiso 1 1 calc R U
C13 C 0.5736(3) 0.2144(2) 0.72722(15) 0.0226(7) Uani 1 1 d . .
H13A H 0.5608 0.1503 0.7327 0.027 Uiso 1 1 calc R U
H13B H 0.6447 0.2327 0.7560 0.027 Uiso 1 1 calc R U
N3 N 0.4569(3) 0.26154(17) 0.74643(13) 0.0193(5) Uani 1 1 d . .
H3 H 0.4708 0.2798 0.7930 0.023 Uiso 1 1 calc R U
C14 C 0.3435(3) 0.2042(2) 0.74759(17) 0.0243(7) Uani 1 1 d . .
H14A H 0.3539 0.1584 0.7816 0.029 Uiso 1 1 calc R U
H14B H 0.3338 0.1746 0.7047 0.029 Uiso 1 1 calc R U
C15 C 0.2265(3) 0.2581(2) 0.76196(16) 0.0231(7) Uani 1 1 d . .
H15A H 0.1518 0.2191 0.7668 0.028 Uiso 1 1 calc R U
H15B H 0.2381 0.2910 0.8034 0.028 Uiso 1 1 calc R U
N4 N 0.2060(2) 0.31985(17) 0.70762(12) 0.0162(5) Uani 1 1 d . .
H4 H 0.1857 0.2840 0.6678 0.019 Uiso 1 1 calc R U
C16 C 0.0980(3) 0.37943(19) 0.71878(15) 0.0201(6) Uani 1 1 d . .
H16A H 0.1122 0.4147 0.7589 0.024 Uiso 1 1 calc R U
H16B H 0.0186 0.3452 0.7243 0.024 Uiso 1 1 calc R U
C17 C 0.0873(3) 0.4393(2) 0.65967(15) 0.0204(6) Uani 1 1 d . .
H17A H 0.0711 0.4037 0.6199 0.025 Uiso 1 1 calc R U
H17B H 0.0151 0.4803 0.6656 0.025 Uiso 1 1 calc R U
N5 N 0.2060(2) 0.48953(16) 0.65161(12) 0.0148(5) Uani 1 1 d . .
C18 C 0.1946(3) 0.5705(2) 0.63558(15) 0.0178(6) Uani 1 1 d . .
H18 H 0.1101 0.5923 0.6325 0.021 Uiso 1 1 calc R U
C19 C 0.2952(3) 0.6328(2) 0.62155(14) 0.0156(6) Uani 1 1 d . .
C20 C 0.2600(3) 0.7217(2) 0.61272(15) 0.0200(6) Uani 1 1 d . .
H20 H 0.1733 0.7379 0.6178 0.024 Uiso 1 1 calc R U
C21 C 0.3472(3) 0.7849(2) 0.59708(16) 0.0224(7) Uani 1 1 d . .
H21 H 0.3213 0.8444 0.5925 0.027 Uiso 1 1 calc R U
C22 C 0.4757(3) 0.7616(2) 0.58773(16) 0.0197(7) Uani 1 1 d . .
H22 H 0.5364 0.8050 0.5758 0.024 Uiso 1 1 calc R U
C23 C 0.5128(3) 0.6745(2) 0.59609(15) 0.0164(6) Uani 1 1 d . .
O3 O 0.6348(2) 0.64386(14) 0.58893(11) 0.0198(5) Uani 1 1 d . .
C25 C 0.7303(3) 0.7038(2) 0.56621(15) 0.0217(7) Uani 1 1 d . .
H25A H 0.7345 0.7561 0.5950 0.026 Uiso 1 1 calc R U
H25B H 0.7110 0.7234 0.5210 0.026 Uiso 1 1 calc R U
C26 C 0.8543(3) 0.6541(2) 0.56798(18) 0.0283(8) Uani 1 1 d . .
H26A H 0.8470 0.6008 0.5412 0.042 Uiso 1 1 calc R U
H26B H 0.8741 0.6378 0.6133 0.042 Uiso 1 1 calc R U
H26C H 0.9224 0.6914 0.5506 0.042 Uiso 1 1 calc R U
C24 C 0.4246(3) 0.60765(17) 0.61468(13) 0.0139(6) Uani 1 1 d . .
O4 O 0.4650(2) 0.52712(13) 0.62318(11) 0.0166(4) Uani 1 1 d . .
O5 O 0.3575(2) 0.32781(15) 0.58837(10) 0.0202(5) Uani 1 1 d . .
C27 C 0.3937(3) 0.30215(19) 0.53235(14) 0.0167(6) Uani 1 1 d . .
O6 O 0.4989(2) 0.32048(16) 0.50748(11) 0.0263(5) Uani 1 1 d . .
C28 C 0.3021(3) 0.2442(2) 0.49511(17) 0.0274(8) Uani 1 1 d . .
H28A H 0.2885 0.1895 0.5195 0.041 Uiso 1 1 calc R U
H28B H 0.3376 0.2307 0.4519 0.041 Uiso 1 1 calc R U
H28C H 0.2208 0.2750 0.4898 0.041 Uiso 1 1 calc R U
O7 O 0.5343(3) 0.29501(18) 0.37499(12) 0.0362(7) Uani 1 1 d . .
H1O7 H 0.5525 0.2946 0.4151 0.054 Uiso 1 1 calc R U
C29 C 0.4652(4) 0.3732(3) 0.3598(2) 0.0374(10) Uani 1 1 d . .
H29A H 0.5178 0.4251 0.3710 0.045 Uiso 1 1 calc R U
H29B H 0.3871 0.3754 0.3869 0.045 Uiso 1 1 calc R U
C30 C 0.4296(4) 0.3772(3) 0.28933(18) 0.0365(9) Uani 1 1 d . .
H30A H 0.5063 0.3863 0.2628 0.055 Uiso 1 1 calc R U
H30B H 0.3704 0.4261 0.2822 0.055 Uiso 1 1 calc R U
H30C H 0.3889 0.3218 0.2765 0.055 Uiso 1 1 calc R U
O8 O 0.6662(2) 0.46604(17) 0.52133(14) 0.0315(6) Uani 1 1 d G .
H1O8 H 0.6110 0.4267 0.5158 0.047 Uiso 1 1 d G U
H2O8 H 0.6317 0.5026 0.5466 0.047 Uiso 1 1 d G U

loop_
_atom_site_aniso_label
_atom_site_aniso_U_11
_atom_site_aniso_U_22
_atom_site_aniso_U_33
_atom_site_aniso_U_23
_atom_site_aniso_U_13
_atom_site_aniso_U_12
Gd 0.01161(5) 0.01161(5) 0.00878(5) -0.00074(5) 0.00048(5) -0.00122(6)
O1 0.0166(11) 0.0231(11) 0.0107(10) -0.0048(8) 0.0012(8) -0.0020(9)
C1 0.0175(15) 0.0106(12) 0.0127(12) -0.0015(10) -0.0002(12) 0.0021(12)
C2 0.0188(15) 0.0144(14) 0.0123(13) -0.0002(11) 0.0000(11) 0.0005(11)
O2 0.0169(11) 0.0248(11) 0.0131(10) -0.0012(9) 0.0047(8) -0.0037(9)
C7 0.0244(18) 0.0263(16) 0.0174(14) 0.0018(12) 0.0097(13) -0.0013(13)
C8 0.0281(19) 0.031(2) 0.0296(19) -0.0008(14) 0.0124(15) -0.0082(14)
C3 0.0265(17) 0.0244(16) 0.0121(14) -0.0009(12) 0.0022(13) 0.0028(13)
C4 0.0269(18) 0.0311(18) 0.0133(15) -0.0078(13) -0.0036(13) 0.0037(15)
C5 0.0179(18) 0.0256(16) 0.0166(14) -0.0036(12) -0.0062(12) 0.0002(12)
C6 0.0188(15) 0.0139(13) 0.0134(14) -0.0010(11) -0.0016(12) 0.0010(11)
C9 0.0142(14) 0.0126(12) 0.0184(15) -0.0008(10) -0.0031(10) 0.0011(10)
N1 0.0119(12) 0.0141(11) 0.0148(11) -0.0018(9) 0.0006(10) 0.0004(10)
C10 0.0116(13) 0.0209(15) 0.0193(16) -0.0029(11) 0.0036(11) -0.0003(12)
C11 0.0151(14) 0.0287(16) 0.0219(18) -0.0031(14) 0.0009(13) 0.0026(12)
N2 0.0160(14) 0.0185(12) 0.0129(12) -0.0028(9) -0.0007(9) 0.0024(9)
C12 0.0267(19) 0.0158(14) 0.0200(14) -0.0055(11) -0.0068(14) 0.0063(13)
C13 0.028(2) 0.0169(14) 0.0226(15) 0.0028(12) -0.0061(14) 0.0022(14)
N3 0.0267(14) 0.0188(13) 0.0125(12) 0.0005(10) -0.0027(10) -0.0026(11)
C14 0.032(2) 0.0182(16) 0.0222(17) 0.0054(13) -0.0047(14) -0.0069(14)
C15 0.0297(18) 0.0231(16) 0.0164(15) 0.0038(12) 0.0015(13) -0.0112(14)
N4 0.0184(13) 0.0175(12) 0.0127(11) -0.0006(9) -0.0001(10) -0.0054(10)
C16 0.0160(14) 0.0244(14) 0.0199(14) -0.0011(11) 0.0046(14) -0.0076(14)
C17 0.0125(13) 0.0256(14) 0.0232(14) -0.0010(11) -0.0013(14) -0.0028(14)
N5 0.0130(12) 0.0202(12) 0.0112(12) -0.0015(9) 0.0015(9) -0.0024(10)
C18 0.0155(14) 0.0223(16) 0.0157(14) -0.0012(11) 0.0006(11) 0.0044(11)
C19 0.0166(15) 0.0186(14) 0.0115(13) 0.0006(11) -0.0033(11) 0.0016(12)
C20 0.0202(16) 0.0221(15) 0.0177(15) -0.0002(12) -0.0046(12) 0.0056(13)
C21 0.0322(19) 0.0141(14) 0.0209(16) 0.0012(12) -0.0076(14) 0.0052(13)
C22 0.0286(18) 0.0137(15) 0.0168(15) 0.0013(12) -0.0043(13) -0.0036(13)
C23 0.0189(16) 0.0159(14) 0.0142(14) 0.0008(11) -0.0008(12) -0.0007(12)
O3 0.0170(11) 0.0192(11) 0.0231(12) 0.0037(9) 0.0037(9) -0.0035(9)
C25 0.0229(16) 0.0256(16) 0.0166(15) 0.0035(12) 0.0012(12) -0.0095(13)
C26 0.0215(17) 0.037(2) 0.0262(18) 0.0013(15) 0.0024(14) -0.0071(15)
C24 0.0169(14) 0.0146(13) 0.0103(11) 0.0006(9) 0.0008(10) 0.0009(11)
O4 0.0146(10) 0.0136(10) 0.0216(11) 0.0037(8) 0.0030(9) 0.0006(8)
O5 0.0211(11) 0.0270(12) 0.0124(10) -0.0064(9) 0.0004(9) -0.0007(9)
C27 0.0183(16) 0.0196(14) 0.0122(13) -0.0015(10) -0.0038(12) 0.0012(12)
O6 0.0221(13) 0.0391(14) 0.0177(12) -0.0068(10) 0.0044(10) -0.0049(11)
C28 0.0302(19) 0.0320(18) 0.0199(16) -0.0067(14) -0.0024(15) -0.0088(15)
O7 0.0484(17) 0.0420(15) 0.0181(12) -0.0038(11) 0.0010(12) 0.0240(13)
C29 0.049(3) 0.0275(19) 0.036(2) -0.0035(17) 0.0009(19) 0.0040(18)
C30 0.043(3) 0.036(2) 0.0305(19) 0.0076(15) 0.0016(18) 0.0083(18)
O8 0.0305(15) 0.0293(14) 0.0348(15) -0.0052(12) 0.0094(12) 0.0000(11)

loop_
_atom_type_symbol
_atom_type_description
_atom_type_scat_dispersion_real
_atom_type_scat_dispersion_imag
_atom_type_scat_source
C C 0.0033 0.0016 'International Tables Vol C Tables 4.2.6.8 and 6.1.1.4'
H H 0.0000 0.0000 'International Tables Vol C Tables 4.2.6.8 and 6.1.1.4'
Gd Gd -0.1653 3.9035 'International Tables Vol C Tables 4.2.6.8 and 6.1.1.4'
N N 0.0061 0.0033 'International Tables Vol C Tables 4.2.6.8 and 6.1.1.4'
O O 0.0106 0.0060 'International Tables Vol C Tables 4.2.6.8 and 6.1.1.4'

loop_
_geom_angle_atom_site_label_1
_geom_angle_atom_site_label_2
_geom_angle_atom_site_label_3
_geom_angle
O1 Gd O4 109.15(8)
O1 Gd O5 147.71(8)
O4 Gd O5 92.00(8)
O1 Gd N1 71.11(8)
O4 Gd N1 77.88(8)
O5 Gd N1 139.09(8)
O1 Gd N5 82.20(8)
O4 Gd N5 71.92(8)
O5 Gd N5 81.62(8)
N1 Gd N5 129.92(8)
O1 Gd N4 75.28(8)
O4 Gd N4 137.51(8)
O5 Gd N4 72.69(8)
N1 Gd N4 138.34(8)
N5 Gd N4 66.82(8)
O1 Gd N2 128.08(8)
O4 Gd N2 89.16(8)
O5 Gd N2 74.48(8)
N1 Gd N2 65.93(8)
N5 Gd N2 148.94(8)
N4 Gd N2 122.24(8)
O1 Gd N3 80.66(8)
O4 Gd N3 153.81(8)
O5 Gd N3 91.00(8)
N1 Gd N3 82.88(8)
N5 Gd N3 134.22(8)
N4 Gd N3 67.84(8)
N2 Gd N3 66.65(8)
C1 O1 Gd 143.9(2)
O1 C1 C6 123.0(3)
O1 C1 C2 120.2(3)
C6 C1 C2 116.8(3)
O2 C2 C3 124.4(3)
O2 C2 C1 114.0(3)
C3 C2 C1 121.7(3)
C2 O2 C7 117.4(2)
O2 C7 C8 106.9(3)
O2 C7 H7A 110.3
C8 C7 H7A 110.3
O2 C7 H7B 110.3
C8 C7 H7B 110.3
H7A C7 H7B 108.6
C7 C8 H8A 109.5
C7 C8 H8B 109.5
H8A C8 H8B 109.5
C7 C8 H8C 109.5
H8A C8 H8C 109.5
H8B C8 H8C 109.5
C2 C3 C4 120.0(3)
C2 C3 H3A 120.0
C4 C3 H3A 120.0
C5 C4 C3 120.2(3)
C5 C4 H4A 119.9
C3 C4 H4A 119.9
C4 C5 C6 120.6(3)
C4 C5 H5 119.7
C6 C5 H5 119.7
C5 C6 C1 120.5(3)
C5 C6 C9 117.1(3)
C1 C6 C9 122.4(3)
N1 C9 C6 127.1(3)
N1 C9 H9 116.4
C6 C9 H9 116.4
C9 N1 C10 117.7(3)
C9 N1 Gd 131.6(2)
C10 N1 Gd 110.70(17)
N1 C10 C11 108.8(2)
N1 C10 H10A 109.9
C11 C10 H10A 109.9
N1 C10 H10B 109.9
C11 C10 H10B 109.9
H10A C10 H10B 108.3
N2 C11 C10 110.6(2)
N2 C11 H11A 109.5
C10 C11 H11A 109.5
N2 C11 H11B 109.5
C10 C11 H11B 109.5
H11A C11 H11B 108.1
C11 N2 C12 112.9(2)
C11 N2 Gd 115.99(17)
C12 N2 Gd 108.87(19)
C11 N2 H2 106.1
C12 N2 H2 106.1
Gd N2 H2 106.1
N2 C12 C13 110.3(2)
N2 C12 H12A 109.6
C13 C12 H12A 109.6
N2 C12 H12B 109.6
C13 C12 H12B 109.6
H12A C12 H12B 108.1
N3 C13 C12 110.4(3)
N3 C13 H13A 109.6
C12 C13 H13A 109.6
N3 C13 H13B 109.6
C12 C13 H13B 109.6
H13A C13 H13B 108.1
C13 N3 C14 113.0(3)
C13 N3 Gd 115.97(18)
C14 N3 Gd 110.63(19)
C13 N3 H3 105.4
C14 N3 H3 105.4
Gd N3 H3 105.4
N3 C14 C15 110.0(3)
N3 C14 H14A 109.7
C15 C14 H14A 109.7
N3 C14 H14B 109.7
C15 C14 H14B 109.7
H14A C14 H14B 108.2
N4 C15 C14 108.7(3)
N4 C15 H15A 109.9
C14 C15 H15A 109.9
N4 C15 H15B 109.9
C14 C15 H15B 109.9
H15A C15 H15B 108.3
C15 N4 C16 113.0(2)
C15 N4 Gd 110.96(19)
C16 N4 Gd 110.81(17)
C15 N4 H4 107.3
C16 N4 H4 107.3
Gd N4 H4 107.3
N4 C16 C17 107.7(3)
N4 C16 H16A 110.2
C17 C16 H16A 110.2
N4 C16 H16B 110.2
C17 C16 H16B 110.2
H16A C16 H16B 108.5
N5 C17 C16 109.8(3)
N5 C17 H17A 109.7
C16 C17 H17A 109.7
N5 C17 H17B 109.7
C16 C17 H17B 109.7
H17A C17 H17B 108.2
C18 N5 C17 116.6(3)
C18 N5 Gd 127.8(2)
C17 N5 Gd 115.28(18)
N5 C18 C19 127.7(3)
N5 C18 H18 116.2
C19 C18 H18 116.2
C20 C19 C24 119.8(3)
C20 C19 C18 117.4(3)
C24 C19 C18 122.9(3)
C21 C20 C19 121.8(3)
C21 C20 H20 119.1
C19 C20 H20 119.1
C20 C21 C22 119.9(3)
C20 C21 H21 120.0
C22 C21 H21 120.0
C23 C22 C21 119.4(3)
C23 C22 H22 120.3
C21 C22 H22 120.3
O3 C23 C22 124.9(3)
O3 C23 C24 113.3(2)
C22 C23 C24 121.8(3)
C23 O3 C25 118.3(2)
O3 C25 C26 106.3(3)
O3 C25 H25A 110.5
C26 C25 H25A 110.5
O3 C25 H25B 110.5
C26 C25 H25B 110.5
H25A C25 H25B 108.7
C25 C26 H26A 109.5
C25 C26 H26B 109.5
H26A C26 H26B 109.5
C25 C26 H26C 109.5
H26A C26 H26C 109.5
H26B C26 H26C 109.5
O4 C24 C19 123.4(3)
O4 C24 C23 119.4(3)
C19 C24 C23 117.2(3)
C24 O4 Gd 137.74(19)
C27 O5 Gd 146.4(2)
O6 C27 O5 124.4(3)
O6 C27 C28 119.4(3)
O5 C27 C28 116.3(3)
C27 C28 H28A 109.5
C27 C28 H28B 109.5
H28A C28 H28B 109.5
C27 C28 H28C 109.5
H28A C28 H28C 109.5
H28B C28 H28C 109.5
C29 O7 H1O7 109.5
O7 C29 C30 111.8(3)
O7 C29 H29A 109.3
C30 C29 H29A 109.3
O7 C29 H29B 109.3
C30 C29 H29B 109.3
H29A C29 H29B 107.9
C29 C30 H30A 109.5
C29 C30 H30B 109.5
H30A C30 H30B 109.5
C29 C30 H30C 109.5
H30A C30 H30C 109.5
H30B C30 H30C 109.5
H1O8 O8 H2O8 104.7

loop_
_geom_bond_atom_site_label_1
_geom_bond_atom_site_label_2
_geom_bond_distance
Gd O1 2.260(2)
Gd O4 2.266(2)
Gd O5 2.335(2)
Gd N1 2.539(3)
Gd N5 2.556(3)
Gd N4 2.567(3)
Gd N2 2.603(2)
Gd N3 2.616(3)
O1 C1 1.304(3)
C1 C6 1.421(5)
C1 C2 1.429(4)
C2 O2 1.372(4)
C2 C3 1.383(4)
O2 C7 1.439(4)
C7 C8 1.503(5)
C7 H7A 0.9900
C7 H7B 0.9900
C8 H8A 0.9800
C8 H8B 0.9800
C8 H8C 0.9800
C3 C4 1.404(5)
C3 H3A 0.9500
C4 C5 1.370(5)
C4 H4A 0.9500
C5 C6 1.416(4)
C5 H5 0.9500
C6 C9 1.449(4)
C9 N1 1.285(4)
C9 H9 0.9500
N1 C10 1.468(4)
C10 C11 1.526(4)
C10 H10A 0.9900
C10 H10B 0.9900
C11 N2 1.482(4)
C11 H11A 0.9900
C11 H11B 0.9900
N2 C12 1.489(4)
N2 H2 1.0000
C12 C13 1.522(4)
C12 H12A 0.9900
C12 H12B 0.9900
C13 N3 1.473(4)
C13 H13A 0.9900
C13 H13B 0.9900
N3 C14 1.477(4)
N3 H3 1.0000
C14 C15 1.506(5)
C14 H14A 0.9900
C14 H14B 0.9900
C15 N4 1.468(4)
C15 H15A 0.9900
C15 H15B 0.9900
N4 C16 1.470(4)
N4 H4 1.0000
C16 C17 1.515(4)
C16 H16A 0.9900
C16 H16B 0.9900
C17 N5 1.472(4)
C17 H17A 0.9900
C17 H17B 0.9900
N5 C18 1.279(4)
C18 C19 1.449(4)
C18 H18 0.9500
C19 C20 1.411(4)
C19 C24 1.420(4)
C20 C21 1.365(5)
C20 H20 0.9500
C21 C22 1.408(5)
C21 H21 0.9500
C22 C23 1.391(4)
C22 H22 0.9500
C23 O3 1.372(4)
C23 C24 1.426(4)
O3 C25 1.432(4)
C25 C26 1.506(5)
C25 H25A 0.9900
C25 H25B 0.9900
C26 H26A 0.9800
C26 H26B 0.9800
C26 H26C 0.9800
C24 O4 1.307(3)
O5 C27 1.266(3)
C27 O6 1.249(4)
C27 C28 1.509(4)
C28 H28A 0.9800
C28 H28B 0.9800
C28 H28C 0.9800
O7 C29 1.426(5)
O7 H1O7 0.8400
C29 C30 1.488(5)
C29 H29A 0.9900
C29 H29B 0.9900
C30 H30A 0.9800
C30 H30B 0.9800
C30 H30C 0.9800
O8 H1O8 0.8401
O8 H2O8 0.8401

loop_
_geom_hbond_atom_site_label_D
_geom_hbond_atom_site_label_H
_geom_hbond_atom_site_label_A
_geom_hbond_distance_DH
_geom_hbond_distance_HA
_geom_hbond_distance_DA
_geom_hbond_angle_DHA
_geom_hbond_site_symmetry_A
N2 H2 O6 1.00 2.29 3.105(3) 137.5 .
N4 H4 O7 1.00 2.18 3.024(3) 141.4 3_456
O7 H1O7 O6 0.84 2.01 2.757(3) 148.1 .
O8 H1O8 O6 0.84 2.01 2.840(4) 171.5 .
O8 H2O8 O3 0.84 2.31 3.052(3) 146.7 .
O8 H2O8 O4 0.84 2.38 3.107(3) 145.6 .

loop_
_geom_torsion_atom_site_label_1
_geom_torsion_atom_site_label_2
_geom_torsion_atom_site_label_3
_geom_torsion_atom_site_label_4
_geom_torsion
Gd O1 C1 C6 14.0(5)
Gd O1 C1 C2 -164.2(2)
O1 C1 C2 O2 3.7(4)
C6 C1 C2 O2 -174.6(2)
O1 C1 C2 C3 -176.6(3)
C6 C1 C2 C3 5.1(4)
C3 C2 O2 C7 -10.2(4)
C1 C2 O2 C7 169.5(2)
C2 O2 C7 C8 -172.1(3)
O2 C2 C3 C4 177.6(3)
C1 C2 C3 C4 -2.0(5)
C2 C3 C4 C5 -2.0(5)
C3 C4 C5 C6 2.8(5)
C4 C5 C6 C1 0.5(5)
C4 C5 C6 C9 -177.9(3)
O1 C1 C6 C5 177.4(3)
C2 C1 C6 C5 -4.2(4)
O1 C1 C6 C9 -4.3(4)
C2 C1 C6 C9 174.1(3)
C5 C6 C9 N1 176.6(3)
C1 C6 C9 N1 -1.8(5)
C6 C9 N1 C10 179.5(3)
C6 C9 N1 Gd 1.0(4)
C9 N1 C10 C11 122.3(3)
Gd N1 C10 C11 -58.9(3)
N1 C10 C11 N2 51.7(3)
C10 C11 N2 C12 -146.8(3)
C10 C11 N2 Gd -20.2(3)
C11 N2 C12 C13 74.0(4)
Gd N2 C12 C13 -56.4(3)
N2 C12 C13 N3 56.2(4)
C12 C13 N3 C14 102.2(3)
C12 C13 N3 Gd -27.0(3)
C13 N3 C14 C15 -175.2(3)
Gd N3 C14 C15 -43.3(3)
N3 C14 C15 N4 64.8(3)
C14 C15 N4 C16 -176.6(3)
C14 C15 N4 Gd -51.4(3)
C15 N4 C16 C17 179.9(3)
Gd N4 C16 C17 54.7(3)
N4 C16 C17 N5 -59.5(3)
C16 C17 N5 C18 -139.2(3)
C16 C17 N5 Gd 35.0(3)
C17 N5 C18 C19 -176.7(3)
Gd N5 C18 C19 9.9(5)
N5 C18 C19 C20 -172.4(3)
N5 C18 C19 C24 9.4(5)
C24 C19 C20 C21 0.5(5)
C18 C19 C20 C21 -177.7(3)
C19 C20 C21 C22 1.6(5)
C20 C21 C22 C23 -1.5(5)
C21 C22 C23 O3 -179.4(3)
C21 C22 C23 C24 -0.7(5)
C22 C23 O3 C25 -5.2(5)
C24 C23 O3 C25 176.0(2)
C23 O3 C25 C26 176.0(3)
C20 C19 C24 O4 178.8(3)
C18 C19 C24 O4 -3.1(4)
C20 C19 C24 C23 -2.6(4)
C18 C19 C24 C23 175.5(3)
O3 C23 C24 O4 0.3(4)
C22 C23 C24 O4 -178.6(3)
O3 C23 C24 C19 -178.4(3)
C22 C23 C24 C19 2.8(4)
C19 C24 O4 Gd -29.0(4)
C23 C24 O4 Gd 152.5(2)
Gd O5 C27 O6 -0.7(6)
Gd O5 C27 C28 178.0(3)
